data_9007651
loop_
_publ_author_name
'King, Jr, H. E.'
'Prewitt, C. T.'

_publ_section_title
;
 High-pressure and high-temperature polymorphism of iron sulfides (FeS)
 Sample: T = 393 K, P = 0.0001 GPa
;
_journal_issue 7
_journal_name_full 'Acta Crystallographica, Section B'
_journal_page_first 1877
_journal_page_last 1887
_journal_paper_doi 10.1107/S0567740882007523s
_journal_volume 38
_journal_year 1982
_chemical_formula_sum 'Fe S'
_chemical_name_mineral Troilite
_space_group_IT_number 190
_symmetry_space_group_name_Hall 'P -6c -2c'
_symmetry_space_group_name_H-M 'P -6 2 c'
_cell_angle_alpha 90
_cell_angle_beta 90
_cell_angle_gamma 120
_cell_length_a 5.999
_cell_length_b 5.999
_cell_length_c 11.71
_cell_formula_units_Z 12
_cell_volume 364.960
_database_code_amcsd 0009770
_diffrn_ambient_pressure 100
_diffrn_ambient_temperature 393
_exptl_crystal_density_diffrn 4.800
_cod_database_code 9007651

loop_
_space_group_symop_operation_xyz
x,y,z
-x,-x+y,1/2+z
-x+y,-x,1/2-z
y,x,-z
-y,x-y,z
x-y,-y,1/2+z
x,y,1/2-z
-x,-x+y,-z
-x+y,-x,z
y,x,1/2+z
-y,x-y,1/2-z
x-y,-y,-z

loop_
_atom_site_aniso_label
_atom_site_aniso_U_11
_atom_site_aniso_U_22
_atom_site_aniso_U_33
_atom_site_aniso_U_12
_atom_site_aniso_U_13
_atom_site_aniso_U_23
Fe 0.02338 0.02010 0.02501 0.01326 -0.00031 0.00092
S1 0.01340 0.01340 0.00973 0.00670 0.00000 0.00000
S2 0.01217 0.01217 0.02223 0.00608 0.00000 0.00000
S3 0.01367 0.01203 0.02154 0.00643 0.00000 0.00000

loop_
_atom_site_label
_atom_site_fract_x
_atom_site_fract_y
_atom_site_fract_z
_atom_site_U_iso_or_equiv
Fe 0.37390 0.05020 0.12300 0.02166
S1 0.00000 0.00000 0.00000 0.01216
S2 0.33333 0.66667 0.01860 0.01520
S3 0.66580 -0.00300 0.25000 0.01646

loop_
_cod_related_entry_id
_cod_related_entry_database
_cod_related_entry_code
1 AMCSD 0009770
